data_2022143
loop_
_publ_author_name
'De Grano, Ruel Valerio Robles'
'Vashchenko, Elena V.'
'Nisar, Madiha'
'Sung, Herman H.-Y.'
'Vashchenko, Valerii V.'
'Williams, Ian D.'

_publ_section_title
;
 Crystal structures of the flavonoid Oroxylin A and the regioisomers
 Negletein and Wogonin
;
_journal_coeditor_code WP3006
_journal_issue 5
_journal_name_full 'Acta Crystallographica Section C'
_journal_page_first 490
_journal_page_last 499
_journal_paper_doi 10.1107/S2053229620005550
_journal_volume 76
_journal_year 2020
_chemical_formula_iupac 'C16 H12 O5, 1.25H2 O'
_chemical_formula_moiety 'C16 H12 O5, 1.25(H2 O)'
_chemical_formula_sum 'C16 H14.5 O6.25'
_chemical_formula_weight 306.78
_chemical_name_systematic
;
5,7-Dihydroxy-8-methoxy-2-phenyl-4<i>H</i>-chromen-4-one 1.25-hydrate
;
_space_group_crystal_system monoclinic
_space_group_IT_number 14
_space_group_name_Hall '-P 2yn'
_space_group_name_H-M_alt 'P 1 21/n 1'
_atom_sites_solution_hydrogens mixed
_audit_creation_method
;
Olex2 1.2
(compiled 2018.05.29 svn.r3508 for OlexSys, GUI svn.r5506)
;
_cell_angle_alpha 90
_cell_angle_beta 96.5918(19)
_cell_angle_gamma 90
_cell_formula_units_Z 4
_cell_length_a 4.39382(9)
_cell_length_b 18.7848(3)
_cell_length_c 16.8308(3)
_cell_measurement_reflns_used 4183
_cell_measurement_temperature 100.01(10)
_cell_measurement_theta_max 74.2480
_cell_measurement_theta_min 3.5260
_cell_volume 1379.98(4)
_computing_cell_refinement
;
CrysAlis PRO (Rigaku OD, 2020)
;
_computing_data_collection
;
CrysAlis PRO (Rigaku OD, 2020)
;
_computing_data_reduction
;
CrysAlis PRO (Rigaku OD, 2020)
;
_computing_molecular_graphics
;
OLEX2 (Dolomanov <i>et al.</i>,  2009)
;
_computing_publication_material
;
OLEX2 (Dolomanov <i>et al.</i>,  2009)
;
_computing_structure_refinement
;
SHELXL2014 (Sheldrick, 2015)
;
_computing_structure_solution
;
SHELXS97 (Sheldrick, 2008)
;
_diffrn_ambient_temperature 100.15
_diffrn_measured_fraction_theta_full 0.969
_diffrn_measured_fraction_theta_max 0.969
_diffrn_measurement_device 'Kappa diffractometer'
_diffrn_measurement_device_type 'Rigaku OD SuperNova Dual source diffractometer with an Atlas detector'
_diffrn_measurement_method '\w scans'
_diffrn_radiation_type CuK\a
_diffrn_radiation_wavelength 1.54184
_diffrn_reflns_av_R_equivalents 0.0187
_diffrn_reflns_av_unetI/netI 0.0176
_diffrn_reflns_limit_h_max 5
_diffrn_reflns_limit_h_min -3
_diffrn_reflns_limit_k_max 22
_diffrn_reflns_limit_k_min -21
_diffrn_reflns_limit_l_max 20
_diffrn_reflns_limit_l_min -20
_diffrn_reflns_number 7256
_diffrn_reflns_theta_full 66.500
_diffrn_reflns_theta_max 67.496
_diffrn_reflns_theta_min 7.092
_diffrn_standards_decay_% 0
_diffrn_standards_interval_time 30
_diffrn_standards_number 3
_exptl_absorpt_coefficient_mu 0.970
_exptl_absorpt_correction_T_max 1.00000
_exptl_absorpt_correction_T_min 0.81844
_exptl_absorpt_correction_type multi-scan
_exptl_absorpt_process_details
;
(CrysAlis PRO; Rigaku OD, 2020)
;
_exptl_crystal_colour yellow
_exptl_crystal_density_diffrn 1.477
_exptl_crystal_density_method 'not measured'
_exptl_crystal_description plate
_exptl_crystal_F_000 642
_exptl_crystal_size_max 0.4
_exptl_crystal_size_mid 0.08
_exptl_crystal_size_min 0.05
_refine_diff_density_max 0.289
_refine_diff_density_min -0.265
_refine_ls_extinction_method none
_refine_ls_goodness_of_fit_ref 1.055
_refine_ls_hydrogen_treatment constr
_refine_ls_matrix_type full
_refine_ls_number_parameters 223
_refine_ls_number_reflns 2416
_refine_ls_number_restraints 0
_refine_ls_restrained_S_all 1.055
_refine_ls_R_factor_all 0.0480
_refine_ls_R_factor_gt 0.0439
_refine_ls_shift/su_max 0.000
_refine_ls_shift/su_mean 0.000
_refine_ls_structure_factor_coef Fsqd
_refine_ls_weighting_details 'w=1/[\s^2^(Fo^2^)+(0.0532P)^2^+0.6430P] where P=(Fo^2^+2Fc^2^)/3'
_refine_ls_weighting_scheme calc
_refine_ls_wR_factor_gt 0.1098
_refine_ls_wR_factor_ref 0.1134
_reflns_number_gt 2173
_reflns_number_total 2416
_reflns_threshold_expression 'I > 2\s(I)'
_cod_data_source_file wp3006sup1.cif
_cod_data_source_block val3h
_cod_original_cell_volume 1379.98(5)
_cod_original_sg_symbol_H-M 'P 21/n'
_cod_original_formula_sum 'C16 H14.50 O6.25'
_cod_database_code 2022143
_shelx_space_group_comment
;
The symmetry employed for this shelxl refinement is uniquely defined
by the following loop, which should always be used as a source of
symmetry information in preference to the above space-group names.
They are only intended as comments.
;
_shelx_estimated_absorpt_t_min 0.698
_shelx_estimated_absorpt_t_max 0.953

loop_
_space_group_symop_operation_xyz
'x, y, z'
'-x+1/2, y+1/2, -z+1/2'
'-x, -y, -z'
'x-1/2, -y-1/2, z-1/2'

loop_
_atom_site_type_symbol
_atom_site_label
_atom_site_fract_x
_atom_site_fract_y
_atom_site_fract_z
_atom_site_U_iso_or_equiv
_atom_site_adp_type
_atom_site_calc_flag
_atom_site_occupancy
_atom_site_disorder_assembly
_atom_site_disorder_group
O O1 0.5558(2) 0.76190(5) 0.18290(6) 0.0235(3) Uani d 1 . .
O O4 0.2880(3) 0.84255(8) 0.38900(7) 0.0502(4) Uani d 1 . .
O O5 -0.0181(3) 0.72740(9) 0.40586(8) 0.0547(4) Uani d 1 . .
H H5 0.0171 0.7712 0.4110 0.082 Uiso calc 1 . .
O O7 0.0203(4) 0.54743(7) 0.21340(9) 0.0601(5) Uani d 1 . .
H H7 0.0847 0.5393 0.1692 0.090 Uiso calc 1 . .
O O8 0.4021(3) 0.62888(6) 0.12845(6) 0.0360(3) Uani d 1 . .
C C2 0.6428(3) 0.82849(8) 0.20820(9) 0.0257(3) Uani d 1 . .
C C3 0.5591(4) 0.85584(9) 0.27672(10) 0.0324(4) Uani d 1 . .
H H3 0.6278 0.9021 0.2931 0.039 Uiso calc 1 . .
C C4 0.3708(4) 0.81719(9) 0.32510(9) 0.0322(4) Uani d 1 . .
C C5 0.0852(4) 0.70379(10) 0.33789(10) 0.0362(4) Uani d 1 . .
C C6 0.0029(4) 0.63732(11) 0.30907(11) 0.0414(5) Uani d 1 . .
H H6 -0.1235 0.6078 0.3373 0.050 Uiso calc 1 . .
C C7 0.1051(4) 0.61308(9) 0.23829(10) 0.0380(4) Uani d 1 . .
C C8 0.2905(4) 0.65540(8) 0.19546(9) 0.0284(3) Uani d 1 . .
C C9 0.3729(3) 0.72211(8) 0.22582(8) 0.0230(3) Uani d 1 . .
C C10 0.2746(3) 0.74783(9) 0.29687(9) 0.0281(3) Uani d 1 . .
C C17 0.2384(5) 0.65378(9) 0.05454(10) 0.0372(4) Uani d 1 . .
H H17A 0.0199 0.6431 0.0540 0.056 Uiso calc 1 . .
H H17B 0.3177 0.6299 0.0094 0.056 Uiso calc 1 . .
H H17C 0.2665 0.7053 0.0500 0.056 Uiso calc 1 . .
C C11 0.8273(3) 0.86362(8) 0.15237(11) 0.0306(4) Uani d 1 . .
C C12 0.8860(4) 0.82958(9) 0.08227(11) 0.0350(4) Uani d 1 . .
H H12 0.8047 0.7834 0.0706 0.042 Uiso calc 1 . .
C C13 1.0614(4) 0.86210(11) 0.02931(13) 0.0453(5) Uani d 1 . .
H H13 1.1004 0.8382 -0.0182 0.054 Uiso calc 1 . .
C C14 1.1796(4) 0.92934(12) 0.04586(15) 0.0524(6) Uani d 1 . .
H H14 1.3020 0.9516 0.0100 0.063 Uiso calc 1 . .
C C15 1.1187(4) 0.96427(11) 0.11507(16) 0.0554(6) Uani d 1 . .
H H15 1.1974 1.0108 0.1259 0.066 Uiso calc 1 . .
C C16 0.9449(4) 0.93205(9) 0.16824(13) 0.0425(5) Uani d 1 . .
H H16 0.9053 0.9563 0.2155 0.051 Uiso calc 1 . .
O O1W 0.2844(10) 0.47744(16) 0.0807(2) 0.0736(11) Uani d 0.5 A -1
H H1WA 0.3395 0.4794 0.0328 0.110 Uiso d 0.5 A -1
H H1WB 0.2718 0.4321 0.0906 0.110 Uiso d 0.5 A -1
O O2W 0.9631(8) 0.48649(13) 0.07684(15) 0.0452(7) Uani d 0.5 B -1
H H2WA 1.0454 0.4953 0.0333 0.068 Uiso d 0.5 B -1
H H2WB 0.7786 0.4720 0.0602 0.068 Uiso d 0.5 B -1
O O3W 0.3848(16) 0.5034(3) -0.0616(4) 0.0568(15) Uani d 0.25 C -1
H H3WA 0.4666 0.4618 -0.0670 0.085 Uiso d 0.25 C -1
H H3WB 0.2256 0.5042 -0.0974 0.085 Uiso d 0.25 C -1

loop_
_atom_site_aniso_label
_atom_site_aniso_U_11
_atom_site_aniso_U_22
_atom_site_aniso_U_33
_atom_site_aniso_U_12
_atom_site_aniso_U_13
_atom_site_aniso_U_23
O1 0.0265(5) 0.0189(5) 0.0249(5) 0.0014(4) 0.0026(4) -0.0038(4)
O4 0.0599(8) 0.0635(9) 0.0253(6) 0.0337(7) -0.0040(5) -0.0164(6)
O5 0.0568(8) 0.0797(10) 0.0310(7) 0.0364(8) 0.0201(6) 0.0209(7)
O7 0.0895(12) 0.0323(7) 0.0521(9) -0.0260(7) -0.0197(8) 0.0205(6)
O8 0.0628(8) 0.0210(5) 0.0225(6) 0.0056(5) -0.0031(5) -0.0018(4)
C2 0.0205(7) 0.0195(7) 0.0347(8) 0.0045(5) -0.0068(6) -0.0034(6)
C3 0.0313(8) 0.0263(8) 0.0366(9) 0.0090(6) -0.0088(6) -0.0120(6)
C4 0.0320(8) 0.0401(9) 0.0224(7) 0.0180(7) -0.0060(6) -0.0083(6)
C5 0.0306(8) 0.0525(11) 0.0257(8) 0.0168(7) 0.0038(6) 0.0146(7)
C6 0.0338(9) 0.0520(11) 0.0383(10) 0.0034(8) 0.0028(7) 0.0253(8)
C7 0.0432(9) 0.0317(9) 0.0353(9) -0.0054(7) -0.0120(7) 0.0146(7)
C8 0.0381(8) 0.0234(7) 0.0219(7) 0.0003(6) -0.0039(6) 0.0029(6)
C9 0.0237(7) 0.0239(7) 0.0204(7) 0.0032(5) -0.0013(5) 0.0020(6)
C10 0.0256(7) 0.0372(8) 0.0203(7) 0.0117(6) -0.0023(6) 0.0013(6)
C17 0.0613(11) 0.0260(8) 0.0226(8) -0.0032(7) -0.0022(7) 0.0023(6)
C11 0.0190(7) 0.0250(8) 0.0454(9) 0.0036(6) -0.0064(6) 0.0043(7)
C12 0.0252(8) 0.0330(9) 0.0473(10) 0.0007(6) 0.0055(7) 0.0049(7)
C13 0.0276(8) 0.0525(11) 0.0565(12) 0.0022(8) 0.0074(8) 0.0178(9)
C14 0.0252(8) 0.0527(12) 0.0767(15) -0.0059(8) -0.0053(9) 0.0348(11)
C15 0.0375(10) 0.0358(10) 0.0860(17) -0.0124(8) -0.0219(10) 0.0247(11)
C16 0.0352(9) 0.0259(8) 0.0617(12) -0.0033(7) -0.0148(8) 0.0066(8)
O1W 0.134(4) 0.0287(15) 0.062(2) -0.0152(18) 0.027(2) -0.0054(13)
O2W 0.084(2) 0.0237(12) 0.0266(12) -0.0049(12) -0.0021(12) -0.0031(9)
O3W 0.062(4) 0.042(3) 0.069(4) 0.010(3) 0.015(3) -0.010(3)

loop_
_atom_type_symbol
_atom_type_description
_atom_type_scat_dispersion_real
_atom_type_scat_dispersion_imag
_atom_type_scat_source
C C 0.0181 0.0091 'International Tables Vol C Tables 4.2.6.8 and 6.1.1.4'
H H 0.0000 0.0000 'International Tables Vol C Tables 4.2.6.8 and 6.1.1.4'
O O 0.0492 0.0322 'International Tables Vol C Tables 4.2.6.8 and 6.1.1.4'

loop_
_geom_angle_atom_site_label_1
_geom_angle_atom_site_label_2
_geom_angle_atom_site_label_3
_geom_angle_site_symmetry_1
_geom_angle_site_symmetry_3
_geom_angle
_geom_angle_publ_flag
C2 O1 C9 . . 119.93(12) ?
C5 O5 H5 . . 109.5 ?
C7 O7 H7 . . 109.5 ?
C8 O8 C17 . . 113.64(13) ?
O1 C2 C11 . . 111.64(13) ?
C3 C2 O1 . . 121.47(15) ?
C3 C2 C11 . . 126.89(15) ?
C2 C3 H3 . . 119.1 ?
C2 C3 C4 . . 121.78(15) ?
C4 C3 H3 . . 119.1 ?
O4 C4 C3 . . 122.38(17) ?
O4 C4 C10 . . 121.37(17) ?
C3 C4 C10 . . 116.23(14) ?
O5 C5 C6 . . 119.77(17) ?
O5 C5 C10 . . 119.75(18) ?
C6 C5 C10 . . 120.48(16) ?
C5 C6 H6 . . 120.0 ?
C5 C6 C7 . . 120.03(16) ?
C7 C6 H6 . . 120.0 ?
O7 C7 C6 . . 117.47(17) ?
O7 C7 C8 . . 121.31(18) ?
C8 C7 C6 . . 121.22(16) ?
O8 C8 C7 . . 120.11(14) ?
O8 C8 C9 . . 121.87(14) ?
C9 C8 C7 . . 117.88(15) ?
O1 C9 C8 . . 116.44(13) ?
O1 C9 C10 . . 121.37(14) ?
C8 C9 C10 . . 122.19(14) ?
C5 C10 C4 . . 122.63(15) ?
C9 C10 C4 . . 119.18(15) ?
C9 C10 C5 . . 118.18(15) ?
O8 C17 H17A . . 109.5 ?
O8 C17 H17B . . 109.5 ?
O8 C17 H17C . . 109.5 ?
H17A C17 H17B . . 109.5 ?
H17A C17 H17C . . 109.5 ?
H17B C17 H17C . . 109.5 ?
C12 C11 C2 . . 120.42(14) ?
C12 C11 C16 . . 118.90(17) ?
C16 C11 C2 . . 120.68(17) ?
C11 C12 H12 . . 119.5 ?
C13 C12 C11 . . 120.91(17) ?
C13 C12 H12 . . 119.5 ?
C12 C13 H13 . . 120.1 ?
C14 C13 C12 . . 119.8(2) ?
C14 C13 H13 . . 120.1 ?
C13 C14 H14 . . 120.1 ?
C13 C14 C15 . . 119.77(19) ?
C15 C14 H14 . . 120.1 ?
C14 C15 H15 . . 119.7 ?
C16 C15 C14 . . 120.69(19) ?
C16 C15 H15 . . 119.7 ?
C11 C16 H16 . . 120.1 ?
C15 C16 C11 . . 119.9(2) ?
C15 C16 H16 . . 120.1 ?
H1WA O1W H1WB . . 104.5 ?
H2WA O2W H2WB . . 104.5 ?
H3WA O3W H3WB . . 104.5 ?

loop_
_geom_bond_atom_site_label_1
_geom_bond_atom_site_label_2
_geom_bond_site_symmetry_2
_geom_bond_distance
_geom_bond_publ_flag
O1 C2 . 1.3619(18) ?
O1 C9 . 1.3637(18) ?
O4 C4 . 1.267(2) ?
O5 H5 . 0.8400 ?
O5 C5 . 1.353(2) ?
O7 H7 . 0.8400 ?
O7 C7 . 1.341(2) ?
O8 C8 . 1.374(2) ?
O8 C17 . 1.442(2) ?
C2 C3 . 1.351(2) ?
C2 C11 . 1.467(2) ?
C3 H3 . 0.9500 ?
C3 C4 . 1.425(3) ?
C4 C10 . 1.434(2) ?
C5 C6 . 1.373(3) ?
C5 C10 . 1.409(2) ?
C6 H6 . 0.9500 ?
C6 C7 . 1.397(3) ?
C7 C8 . 1.397(2) ?
C8 C9 . 1.386(2) ?
C9 C10 . 1.403(2) ?
C17 H17A . 0.9800 ?
C17 H17B . 0.9800 ?
C17 H17C . 0.9800 ?
C11 C12 . 1.392(3) ?
C11 C16 . 1.400(2) ?
C12 H12 . 0.9500 ?
C12 C13 . 1.385(3) ?
C13 H13 . 0.9500 ?
C13 C14 . 1.382(3) ?
C14 H14 . 0.9500 ?
C14 C15 . 1.389(4) ?
C15 H15 . 0.9500 ?
C15 C16 . 1.381(3) ?
C16 H16 . 0.9500 ?
O1W H1WA . 0.8699 ?
O1W H1WB . 0.8700 ?
O2W H2WA . 0.8691 ?
O2W H2WB . 0.8704 ?
O3W H3WA . 0.8701 ?
O3W H3WB . 0.8699 ?

loop_
_geom_torsion_atom_site_label_1
_geom_torsion_atom_site_label_2
_geom_torsion_atom_site_label_3
_geom_torsion_atom_site_label_4
_geom_torsion_site_symmetry_1
_geom_torsion_site_symmetry_2
_geom_torsion_site_symmetry_3
_geom_torsion_site_symmetry_4
_geom_torsion
_geom_torsion_publ_flag
O1 C2 C3 C4 . . . . -1.3(2) ?
O1 C2 C11 C12 . . . . 1.85(19) ?
O1 C2 C11 C16 . . . . -178.69(13) ?
O1 C9 C10 C4 . . . . -0.5(2) ?
O1 C9 C10 C5 . . . . 179.82(12) ?
O4 C4 C10 C5 . . . . -0.2(2) ?
O4 C4 C10 C9 . . . . -179.90(14) ?
O5 C5 C6 C7 . . . . 179.02(15) ?
O5 C5 C10 C4 . . . . 1.5(2) ?
O5 C5 C10 C9 . . . . -178.85(13) ?
O7 C7 C8 O8 . . . . -3.1(2) ?
O7 C7 C8 C9 . . . . -178.83(15) ?
O8 C8 C9 O1 . . . . 3.9(2) ?
O8 C8 C9 C10 . . . . -176.09(13) ?
C2 O1 C9 C8 . . . . 178.99(12) ?
C2 O1 C9 C10 . . . . -1.01(19) ?
C2 C3 C4 O4 . . . . -179.21(14) ?
C2 C3 C4 C10 . . . . -0.2(2) ?
C2 C11 C12 C13 . . . . -179.64(15) ?
C2 C11 C16 C15 . . . . 179.88(15) ?
C3 C2 C11 C12 . . . . -177.62(15) ?
C3 C2 C11 C16 . . . . 1.8(2) ?
C3 C4 C10 C5 . . . . -179.28(14) ?
C3 C4 C10 C9 . . . . 1.0(2) ?
C5 C6 C7 O7 . . . . 179.31(15) ?
C5 C6 C7 C8 . . . . -0.2(3) ?
C6 C5 C10 C4 . . . . -179.03(14) ?
C6 C5 C10 C9 . . . . 0.6(2) ?
C6 C7 C8 O8 . . . . 176.35(14) ?
C6 C7 C8 C9 . . . . 0.6(2) ?
C7 C8 C9 O1 . . . . 179.55(13) ?
C7 C8 C9 C10 . . . . -0.5(2) ?
C8 C9 C10 C4 . . . . 179.52(13) ?
C8 C9 C10 C5 . . . . -0.2(2) ?
C9 O1 C2 C3 . . . . 1.94(19) ?
C9 O1 C2 C11 . . . . -177.57(11) ?
C10 C5 C6 C7 . . . . -0.5(2) ?
C17 O8 C8 C7 . . . . 102.11(17) ?
C17 O8 C8 C9 . . . . -82.35(18) ?
C11 C2 C3 C4 . . . . 178.08(13) ?
C11 C12 C13 C14 . . . . -0.2(3) ?
C12 C11 C16 C15 . . . . -0.7(2) ?
C12 C13 C14 C15 . . . . -0.8(3) ?
C13 C14 C15 C16 . . . . 1.0(3) ?
C14 C15 C16 C11 . . . . -0.3(3) ?
C16 C11 C12 C13 . . . . 0.9(2) ?

_cod_database_fobs_code 2022143
